data_4106395
loop_
_publ_author_name
'Wenliang Huang'
'Saeed I. Khan'
'Paula L. Diaconescu'

_publ_section_title
;
 Scandium Arene Inverted-Sandwich Complexes Supported by a Ferrocene
 Diamide Ligand
;
_journal_name_full 'Journal of the American Chemical Society'
_journal_page_first 10410
_journal_page_last 10413
_journal_paper_doi 10.1021/ja204304f
_journal_volume 133
_journal_year 2011
_chemical_formula_moiety 'C64 H96 Fe2 N8 Sc2 Si4, C6 H14'
_chemical_formula_sum 'C70 H110 Fe2 N8 Sc2 Si4'
_chemical_formula_weight 1377.64
_chemical_name_systematic
; 
 ? 
;
_space_group_IT_number 96
_symmetry_cell_setting tetragonal
_symmetry_space_group_name_Hall 'P 4nw 2abw'
_symmetry_space_group_name_H-M 'P 43 21 2'
_atom_sites_solution_hydrogens geom
_atom_sites_solution_primary direct
_atom_sites_solution_secondary difmap
_audit_creation_method SHELXL-97
_cell_angle_alpha 90.00
_cell_angle_beta 90.00
_cell_angle_gamma 90.00
_cell_formula_units_Z 4
_cell_length_a 16.272(3)
_cell_length_b 16.272(3)
_cell_length_c 28.578(5)
_cell_measurement_reflns_used 9983
_cell_measurement_temperature 100(2)
_cell_measurement_theta_max 25.97
_cell_measurement_theta_min 3.79
_cell_volume 7567(2)
_computing_cell_refinement 'Bruker SAINT'
_computing_data_collection 'Bruker APEX2'
_computing_data_reduction 'Bruker SAINT'
_computing_molecular_graphics 'Bruker SHELXTL'
_computing_publication_material 'Bruker SHELXTL'
_computing_structure_refinement 'SHELXL-97 (Sheldrick, 2008)'
_computing_structure_solution 'SHELXS-97 (Sheldrick, 2008)'
_diffrn_ambient_temperature 100(2)
_diffrn_measured_fraction_theta_full 0.995
_diffrn_measured_fraction_theta_max 0.995
_diffrn_radiation_monochromator graphite
_diffrn_radiation_source 'fine-focus sealed tube'
_diffrn_radiation_type MoK\a
_diffrn_radiation_wavelength 0.71073
_diffrn_reflns_av_R_equivalents 0.0551
_diffrn_reflns_av_sigmaI/netI 0.0407
_diffrn_reflns_limit_h_max 22
_diffrn_reflns_limit_h_min -22
_diffrn_reflns_limit_k_max 22
_diffrn_reflns_limit_k_min -22
_diffrn_reflns_limit_l_max 40
_diffrn_reflns_limit_l_min -38
_diffrn_reflns_number 74856
_diffrn_reflns_theta_full 25.00
_diffrn_reflns_theta_max 29.88
_diffrn_reflns_theta_min 3.78
_exptl_absorpt_coefficient_mu 0.654
_exptl_absorpt_correction_T_max 0.9315
_exptl_absorpt_correction_T_min 0.8803
_exptl_absorpt_correction_type multi-scan
_exptl_absorpt_process_details 'Twinabs (Bruker)'
_exptl_crystal_colour yellow
_exptl_crystal_density_diffrn 1.209
_exptl_crystal_description block
_exptl_crystal_F_000 2944
_exptl_crystal_size_max 0.20
_exptl_crystal_size_mid 0.17
_exptl_crystal_size_min 0.11
_refine_diff_density_max 0.402
_refine_diff_density_min -0.291
_refine_diff_density_rms 0.055
_refine_ls_abs_structure_details 'Flack H D (1983), Acta Cryst. A39, 876-881'
_refine_ls_abs_structure_Flack -0.016(14)
_refine_ls_extinction_method none
_refine_ls_goodness_of_fit_ref 1.019
_refine_ls_hydrogen_treatment mixed
_refine_ls_matrix_type full
_refine_ls_number_parameters 412
_refine_ls_number_reflns 10873
_refine_ls_number_restraints 1
_refine_ls_restrained_S_all 1.027
_refine_ls_R_factor_all 0.0605
_refine_ls_R_factor_gt 0.0391
_refine_ls_shift/su_max 0.027
_refine_ls_shift/su_mean 0.002
_refine_ls_structure_factor_coef Fsqd
_refine_ls_weighting_details 'calc w=1/[\s^2^(Fo^2^)+(0.0496P)^2^+1.5502P] where P=(Fo^2^+2Fc^2^)/3'
_refine_ls_weighting_scheme calc
_refine_ls_wR_factor_gt 0.0888
_refine_ls_wR_factor_ref 0.0995
_reflns_number_gt 8608
_reflns_number_total 10873
_reflns_threshold_expression >2sigma(I)
_cod_data_source_file ja204304f_si_002_4.cif
_cod_data_source_block 4-py
_cod_database_code 4106395

loop_
_symmetry_equiv_pos_as_xyz
'x, y, z'
'-x, -y, z+1/2'
'-y+1/2, x+1/2, z+3/4'
'y+1/2, -x+1/2, z+1/4'
'-x+1/2, y+1/2, -z+3/4'
'x+1/2, -y+1/2, -z+1/4'
'y, x, -z'
'-y, -x, -z+1/2'

loop_
_atom_site_label
_atom_site_type_symbol
_atom_site_fract_x
_atom_site_fract_y
_atom_site_fract_z
_atom_site_U_iso_or_equiv
_atom_site_adp_type
_atom_site_occupancy
_atom_site_symmetry_multiplicity
_atom_site_calc_flag
_atom_site_refinement_flags
_atom_site_disorder_assembly
_atom_site_disorder_group
Sc1 Sc 0.75936(3) 0.35158(3) 0.902045(13) 0.02634(9) Uani 1 1 d . . .
Fe1 Fe 0.75008(2) 0.31299(2) 1.003249(10) 0.03500(9) Uani 1 1 d . . .
Si1 Si 0.53953(4) 0.38458(4) 0.89631(2) 0.03165(14) Uani 1 1 d . A .
Si2 Si 0.95439(4) 0.45732(4) 0.91781(2) 0.03176(13) Uani 1 1 d . . .
N1 N 0.78899(11) 0.25579(11) 0.85613(6) 0.0280(4) Uani 1 1 d . . .
N2 N 0.74850(12) 0.44627(12) 0.84542(6) 0.0310(4) Uani 1 1 d . . .
N3 N 0.63436(12) 0.35283(12) 0.91661(6) 0.0304(4) Uani 1 1 d . . .
N4 N 0.86884(12) 0.39767(12) 0.92925(6) 0.0298(4) Uani 1 1 d . . .
C1 C 0.73193(13) 0.21460(13) 0.82740(7) 0.0277(4) Uani 1 1 d . . .
H1A H 0.6753 0.2220 0.8344 0.033 Uiso 1 1 calc R . .
C2 C 0.75049(14) 0.16604(12) 0.79120(6) 0.0262(4) Uani 1 1 d . . .
H2A H 0.7066 0.1429 0.7737 0.031 Uiso 1 1 calc R . .
C3 C 0.83694(13) 0.14600(13) 0.77656(6) 0.0245(4) Uani 1 1 d . . .
H3 H 0.8505(15) 0.0861(15) 0.7784(8) 0.028(6) Uiso 1 1 d . . .
C4 C 0.89517(13) 0.19259(14) 0.80791(7) 0.0278(4) Uani 1 1 d . . .
H4A H 0.9525 0.1875 0.8024 0.033 Uiso 1 1 calc R . .
C5 C 0.87000(13) 0.24113(14) 0.84335(7) 0.0276(4) Uani 1 1 d . . .
H5A H 0.9115 0.2677 0.8612 0.033 Uiso 1 1 calc R . .
C6 C 0.75946(15) 0.42859(15) 0.79988(7) 0.0339(5) Uani 1 1 d . . .
H6A H 0.7753 0.3744 0.7914 0.041 Uiso 1 1 calc R . .
C7 C 0.74856(16) 0.48645(16) 0.76505(8) 0.0388(5) Uani 1 1 d . . .
H7A H 0.7571 0.4724 0.7332 0.047 Uiso 1 1 calc R . .
C8 C 0.72518(18) 0.56476(17) 0.77729(9) 0.0471(7) Uani 1 1 d . . .
H8A H 0.7165 0.6053 0.7539 0.057 Uiso 1 1 calc R . .
C9 C 0.7144(2) 0.58396(17) 0.82416(10) 0.0485(7) Uani 1 1 d . . .
H9A H 0.6992 0.6379 0.8334 0.058 Uiso 1 1 calc R . .
C10 C 0.72601(16) 0.52355(14) 0.85686(8) 0.0390(6) Uani 1 1 d . . .
H10A H 0.7179 0.5366 0.8889 0.047 Uiso 1 1 calc R . .
C11 C 0.64210(14) 0.32469(14) 0.96318(7) 0.0314(5) Uani 1 1 d . . .
C12 C 0.65576(15) 0.24178(16) 0.97736(8) 0.0363(5) Uani 1 1 d . . .
H12A H 0.6624 0.1938 0.9558 0.044 Uiso 1 1 calc R . .
C13 C 0.65820(16) 0.23812(19) 1.02688(9) 0.0462(6) Uani 1 1 d . . .
H13A H 0.6653 0.1874 1.0462 0.055 Uiso 1 1 calc R . .
C14 C 0.64761(18) 0.3192(2) 1.04409(9) 0.0498(7) Uani 1 1 d . . .
H14A H 0.6461 0.3356 1.0778 0.060 Uiso 1 1 calc R . .
C15 C 0.63897(16) 0.37294(16) 1.00538(8) 0.0410(6) Uani 1 1 d . . .
H15A H 0.6310 0.4338 1.0071 0.049 Uiso 1 1 calc R . .
C16 C 0.85835(15) 0.36177(16) 0.97373(7) 0.0342(5) Uani 1 1 d . . .
C17 C 0.86658(15) 0.27529(17) 0.98367(9) 0.0417(6) Uani 1 1 d . . .
H17A H 0.8791 0.2316 0.9601 0.050 Uiso 1 1 calc R . .
C18 C 0.85399(18) 0.2621(2) 1.03161(10) 0.0608(9) Uani 1 1 d . . .
H18A H 0.8575 0.2080 1.0482 0.073 Uiso 1 1 calc R . .
C19 C 0.8370(2) 0.3376(3) 1.05219(9) 0.0708(12) Uani 1 1 d . . .
H19A H 0.8262 0.3467 1.0862 0.085 Uiso 1 1 calc R . .
C20 C 0.83757(18) 0.4007(2) 1.01695(9) 0.0528(8) Uani 1 1 d . . .
H20A H 0.8277 0.4608 1.0220 0.063 Uiso 1 1 calc R . .
C21 C 0.50636(17) 0.48463(17) 0.92254(10) 0.0450(6) Uani 1 1 d . . .
H21A H 0.5465 0.5273 0.9147 0.067 Uiso 1 1 calc R . .
H21B H 0.5027 0.4789 0.9566 0.067 Uiso 1 1 calc R . .
H21C H 0.4524 0.5000 0.9100 0.067 Uiso 1 1 calc R . .
C22 C 0.54880(17) 0.39977(17) 0.83158(9) 0.0424(6) Uani 1 1 d . . .
H22A H 0.5768 0.4519 0.8253 0.064 Uiso 1 1 calc R . .
H22B H 0.4939 0.4009 0.8175 0.064 Uiso 1 1 calc R . .
H22C H 0.5806 0.3545 0.8180 0.064 Uiso 1 1 calc R . .
C23 C 0.45524(16) 0.30585(17) 0.90842(9) 0.0427(6) Uani 1 1 d . . .
C24 C 0.44131(19) 0.2935(2) 0.96116(10) 0.0545(7) Uani 1 1 d . A .
H24A H 0.3937 0.2576 0.9660 0.082 Uiso 1 1 calc R . .
H24B H 0.4311 0.3468 0.9760 0.082 Uiso 1 1 calc R . .
H24C H 0.4902 0.2682 0.9751 0.082 Uiso 1 1 calc R . .
C25 C 0.4795(2) 0.22248(19) 0.88745(13) 0.0681(10) Uani 1 1 d . A .
H25A H 0.4371 0.1817 0.8948 0.102 Uiso 1 1 calc R . .
H25B H 0.5321 0.2048 0.9007 0.102 Uiso 1 1 calc R . .
H25C H 0.4847 0.2277 0.8534 0.102 Uiso 1 1 calc R . .
C26 C 0.3703(7) 0.3449(11) 0.8948(5) 0.058(3) Uani 0.57(3) 1 d P A 1
H26A H 0.3281 0.3019 0.8941 0.087 Uiso 0.57(3) 1 calc PR A 1
H26B H 0.3745 0.3703 0.8638 0.087 Uiso 0.57(3) 1 calc PR A 1
H26C H 0.3552 0.3867 0.9179 0.087 Uiso 0.57(3) 1 calc PR A 1
C26A C 0.3808(8) 0.3233(9) 0.8770(8) 0.051(3) Uani 0.43(3) 1 d P A 2
H26D H 0.3344 0.2892 0.8871 0.077 Uiso 0.43(3) 1 calc PR A 2
H26E H 0.3947 0.3103 0.8445 0.077 Uiso 0.43(3) 1 calc PR A 2
H26F H 0.3658 0.3814 0.8795 0.077 Uiso 0.43(3) 1 calc PR A 2
C27 C 0.95036(16) 0.55894(15) 0.94858(10) 0.0418(6) Uani 1 1 d . . .
H27A H 0.9073 0.5931 0.9345 0.063 Uiso 1 1 calc R . .
H27B H 1.0035 0.5867 0.9455 0.063 Uiso 1 1 calc R . .
H27C H 0.9381 0.5502 0.9818 0.063 Uiso 1 1 calc R . .
C28 C 0.95688(17) 0.47643(19) 0.85317(9) 0.0479(7) Uani 1 1 d . . .
H28A H 0.9088 0.5090 0.8441 0.072 Uiso 1 1 calc R . .
H28B H 0.9560 0.4238 0.8365 0.072 Uiso 1 1 calc R . .
H28C H 1.0071 0.5065 0.8451 0.072 Uiso 1 1 calc R . .
C29 C 1.05380(16) 0.40600(17) 0.93692(9) 0.0407(6) Uani 1 1 d . . .
C30 C 1.06135(19) 0.4047(2) 0.99049(11) 0.0609(8) Uani 1 1 d . . .
H30A H 1.1112 0.3748 0.9994 0.091 Uiso 1 1 calc R . .
H30B H 1.0132 0.3773 1.0039 0.091 Uiso 1 1 calc R . .
H30C H 1.0644 0.4612 1.0023 0.091 Uiso 1 1 calc R . .
C31 C 1.05729(18) 0.31703(19) 0.91852(14) 0.0601(8) Uani 1 1 d . . .
H31A H 1.1097 0.2920 0.9275 0.090 Uiso 1 1 calc R . .
H31B H 1.0524 0.3173 0.8843 0.090 Uiso 1 1 calc R . .
H31C H 1.0119 0.2853 0.9320 0.090 Uiso 1 1 calc R . .
C32 C 1.12854(16) 0.45393(19) 0.91705(11) 0.0505(7) Uani 1 1 d . . .
H32A H 1.1795 0.4291 0.9286 0.076 Uiso 1 1 calc R . .
H32B H 1.1257 0.5114 0.9273 0.076 Uiso 1 1 calc R . .
H32C H 1.1276 0.4516 0.8828 0.076 Uiso 1 1 calc R . .
C1S C 0.3664(6) 0.5879(6) 0.7629(2) 0.254(6) Uani 1 1 d D . .
H1SA H 0.3730 0.5322 0.7495 0.381 Uiso 1 1 calc R . .
H1SB H 0.3097 0.6049 0.7549 0.381 Uiso 1 1 calc R . .
C2S C 0.3639(5) 0.5742(4) 0.81321(19) 0.128(2) Uani 1 1 d . . .
H2SA H 0.3970 0.6169 0.8291 0.153 Uiso 1 1 calc R . .
H2SB H 0.3885 0.5200 0.8205 0.153 Uiso 1 1 calc R . .
C3S C 0.2785(4) 0.5767(6) 0.8311(3) 0.197(4) Uani 1 1 d . . .
H3SA H 0.2787 0.5674 0.8650 0.296 Uiso 1 1 calc R . .
H3SB H 0.2459 0.5339 0.8157 0.296 Uiso 1 1 calc R . .
H3SC H 0.2544 0.6307 0.8244 0.296 Uiso 1 1 calc R . .

loop_
_atom_site_aniso_label
_atom_site_aniso_U_11
_atom_site_aniso_U_22
_atom_site_aniso_U_33
_atom_site_aniso_U_23
_atom_site_aniso_U_13
_atom_site_aniso_U_12
Sc1 0.0295(2) 0.0305(2) 0.01899(16) -0.00555(15) 0.00205(15) -0.00240(16)
Fe1 0.03937(18) 0.0472(2) 0.01842(13) -0.00217(13) 0.00142(14) -0.01084(15)
Si1 0.0323(3) 0.0318(3) 0.0308(3) -0.0075(2) -0.0009(3) -0.0006(3)
Si2 0.0309(3) 0.0356(3) 0.0288(3) -0.0049(3) 0.0042(2) -0.0041(3)
N1 0.0305(9) 0.0324(9) 0.0210(8) -0.0065(7) 0.0014(6) -0.0003(8)
N2 0.0356(10) 0.0344(10) 0.0229(8) -0.0050(7) 0.0014(8) -0.0049(8)
N3 0.0338(10) 0.0333(10) 0.0242(8) -0.0050(8) 0.0041(7) -0.0023(8)
N4 0.0330(10) 0.0354(10) 0.0211(8) -0.0042(7) 0.0017(7) -0.0030(8)
C1 0.0283(11) 0.0317(11) 0.0231(9) 0.0001(8) 0.0021(8) -0.0002(8)
C2 0.0295(10) 0.0305(11) 0.0186(8) -0.0004(7) -0.0021(8) -0.0055(8)
C3 0.0304(11) 0.0239(10) 0.0191(9) -0.0008(7) -0.0021(7) 0.0014(8)
C4 0.0273(11) 0.0348(11) 0.0212(9) -0.0022(8) -0.0023(8) 0.0026(9)
C5 0.0301(11) 0.0322(11) 0.0203(9) -0.0017(8) -0.0033(8) -0.0017(9)
C6 0.0349(12) 0.0437(13) 0.0231(10) -0.0069(9) 0.0018(9) -0.0022(10)
C7 0.0404(13) 0.0511(14) 0.0249(10) -0.0030(9) 0.0001(10) -0.0095(12)
C8 0.0641(19) 0.0420(15) 0.0352(13) 0.0084(11) -0.0049(12) -0.0090(13)
C9 0.071(2) 0.0316(13) 0.0430(14) -0.0038(11) -0.0008(13) -0.0049(12)
C10 0.0549(16) 0.0335(13) 0.0288(11) -0.0072(9) 0.0034(10) -0.0072(11)
C11 0.0299(11) 0.0384(12) 0.0259(10) -0.0051(9) 0.0070(9) -0.0029(10)
C12 0.0335(12) 0.0358(13) 0.0394(12) -0.0007(10) 0.0004(9) -0.0067(10)
C13 0.0387(14) 0.0597(18) 0.0404(13) 0.0145(12) 0.0039(11) -0.0114(12)
C14 0.0532(16) 0.0714(19) 0.0249(11) -0.0019(12) 0.0127(11) -0.0072(15)
C15 0.0491(15) 0.0447(14) 0.0292(12) -0.0090(10) 0.0106(11) -0.0016(11)
C16 0.0332(12) 0.0455(14) 0.0239(10) -0.0037(9) -0.0006(9) -0.0109(11)
C17 0.0307(13) 0.0511(16) 0.0434(13) 0.0127(11) -0.0061(10) -0.0015(11)
C18 0.0481(16) 0.091(3) 0.0438(15) 0.0277(17) -0.0163(13) -0.0172(17)
C19 0.061(2) 0.132(4) 0.0190(12) 0.0011(16) -0.0066(12) -0.046(2)
C20 0.0563(18) 0.072(2) 0.0306(12) -0.0207(13) 0.0071(11) -0.0331(15)
C21 0.0450(15) 0.0419(15) 0.0480(15) -0.0129(12) -0.0043(12) 0.0061(11)
C22 0.0428(14) 0.0502(15) 0.0342(12) -0.0048(11) -0.0061(11) -0.0014(12)
C23 0.0364(13) 0.0444(14) 0.0473(14) -0.0052(11) 0.0001(11) -0.0064(11)
C24 0.0459(16) 0.0582(18) 0.0594(18) -0.0035(14) 0.0180(14) -0.0068(14)
C25 0.083(2) 0.0483(18) 0.073(2) -0.0260(16) 0.0208(18) -0.0283(17)
C26 0.035(4) 0.082(8) 0.057(5) 0.012(4) -0.008(4) -0.014(4)
C26A 0.034(4) 0.046(6) 0.073(9) 0.002(5) -0.006(5) -0.003(3)
C27 0.0386(13) 0.0340(13) 0.0527(15) -0.0084(11) 0.0093(12) -0.0039(11)
C28 0.0443(15) 0.0652(18) 0.0342(13) 0.0044(12) 0.0080(11) -0.0138(13)
C29 0.0312(13) 0.0439(14) 0.0469(14) -0.0096(11) 0.0024(11) -0.0021(11)
C30 0.0393(15) 0.092(2) 0.0511(18) 0.0024(17) -0.0062(13) 0.0069(15)
C31 0.0350(15) 0.0496(17) 0.096(2) -0.0074(17) 0.0108(15) 0.0057(13)
C32 0.0323(14) 0.0570(17) 0.0621(17) -0.0184(14) 0.0067(12) -0.0046(12)
C1S 0.332(11) 0.360(13) 0.070(4) 0.024(5) -0.040(5) -0.241(10)
C2S 0.163(6) 0.118(5) 0.101(4) -0.003(3) -0.021(4) -0.022(4)
C3S 0.119(6) 0.304(11) 0.168(7) -0.127(7) -0.050(5) -0.002(6)

loop_
_atom_type_symbol
_atom_type_description
_atom_type_scat_dispersion_real
_atom_type_scat_dispersion_imag
_atom_type_scat_source
C C 0.0033 0.0016 'International Tables Vol C Tables 4.2.6.8 and 6.1.1.4'
H H 0.0000 0.0000 'International Tables Vol C Tables 4.2.6.8 and 6.1.1.4'
N N 0.0061 0.0033 'International Tables Vol C Tables 4.2.6.8 and 6.1.1.4'
Si Si 0.0817 0.0704 'International Tables Vol C Tables 4.2.6.8 and 6.1.1.4'
Sc Sc 0.2519 0.3716 'International Tables Vol C Tables 4.2.6.8 and 6.1.1.4'
Fe Fe 0.3463 0.8444 'International Tables Vol C Tables 4.2.6.8 and 6.1.1.4'

loop_
_geom_angle_atom_site_label_1
_geom_angle_atom_site_label_2
_geom_angle_atom_site_label_3
_geom_angle
_geom_angle_site_symmetry_1
_geom_angle_site_symmetry_3
N3 Sc1 N4 139.41(7) . .
N3 Sc1 N1 111.01(7) . .
N4 Sc1 N1 107.76(7) . .
N3 Sc1 N2 93.48(7) . .
N4 Sc1 N2 95.13(7) . .
N1 Sc1 N2 94.44(7) . .
N3 Sc1 C16 116.51(7) . .
N4 Sc1 C16 32.54(7) . .
N1 Sc1 C16 113.39(8) . .
N2 Sc1 C16 124.85(7) . .
N3 Sc1 C11 32.41(7) . .
N4 Sc1 C11 115.68(7) . .
N1 Sc1 C11 117.42(7) . .
N2 Sc1 C11 122.55(7) . .
C16 Sc1 C11 86.37(7) . .
N3 Sc1 Fe1 75.91(5) . .
N4 Sc1 Fe1 75.86(5) . .
N1 Sc1 Fe1 117.75(5) . .
N2 Sc1 Fe1 147.81(5) . .
C16 Sc1 Fe1 43.88(5) . .
C11 Sc1 Fe1 43.76(5) . .
C19 Fe1 C14 99.53(12) . .
C19 Fe1 C13 113.58(11) . .
C14 Fe1 C13 40.67(12) . .
C19 Fe1 C18 39.88(16) . .
C14 Fe1 C18 117.93(12) . .
C13 Fe1 C18 103.40(12) . .
C19 Fe1 C20 41.25(13) . .
C14 Fe1 C20 115.05(12) . .
C13 Fe1 C20 149.16(11) . .
C18 Fe1 C20 68.54(14) . .
C19 Fe1 C15 119.92(14) . .
C14 Fe1 C15 40.51(11) . .
C13 Fe1 C15 68.25(11) . .
C18 Fe1 C15 154.92(12) . .
C20 Fe1 C15 105.91(13) . .
C19 Fe1 C12 151.39(13) . .
C14 Fe1 C12 67.92(11) . .
C13 Fe1 C12 40.40(10) . .
C18 Fe1 C12 121.94(13) . .
C20 Fe1 C12 167.32(11) . .
C15 Fe1 C12 67.81(10) . .
C19 Fe1 C17 66.83(13) . .
C14 Fe1 C17 156.78(11) . .
C13 Fe1 C17 125.65(12) . .
C18 Fe1 C17 39.79(11) . .
C20 Fe1 C17 67.84(12) . .
C15 Fe1 C17 162.65(10) . .
C12 Fe1 C17 114.74(11) . .
C19 Fe1 C11 159.79(14) . .
C14 Fe1 C11 67.93(10) . .
C13 Fe1 C11 67.86(10) . .
C18 Fe1 C11 160.00(13) . .
C20 Fe1 C11 128.25(12) . .
C15 Fe1 C11 40.47(9) . .
C12 Fe1 C11 40.01(9) . .
C17 Fe1 C11 130.10(9) . .
C19 Fe1 C16 67.60(10) . .
C14 Fe1 C16 153.40(11) . .
C13 Fe1 C16 165.48(11) . .
C18 Fe1 C16 67.74(11) . .
C20 Fe1 C16 40.13(9) . .
C15 Fe1 C16 124.63(10) . .
C12 Fe1 C16 133.67(9) . .
C17 Fe1 C16 40.36(10) . .
C11 Fe1 C16 116.46(9) . .
C19 Fe1 Sc1 126.53(8) . .
C14 Fe1 Sc1 126.17(8) . .
C13 Fe1 Sc1 119.09(8) . .
C18 Fe1 Sc1 115.44(9) . .
C20 Fe1 Sc1 90.19(7) . .
C15 Fe1 Sc1 88.46(7) . .
C12 Fe1 Sc1 78.85(7) . .
C17 Fe1 Sc1 75.66(7) . .
C11 Fe1 Sc1 59.52(6) . .
C16 Fe1 Sc1 59.15(6) . .
N3 Si1 C21 112.52(11) . .
N3 Si1 C22 107.42(11) . .
C21 Si1 C22 107.71(13) . .
N3 Si1 C23 112.35(11) . .
C21 Si1 C23 107.70(13) . .
C22 Si1 C23 109.01(12) . .
N4 Si2 C28 107.28(11) . .
N4 Si2 C27 112.25(11) . .
C28 Si2 C27 108.48(13) . .
N4 Si2 C29 112.61(11) . .
C28 Si2 C29 109.74(13) . .
C27 Si2 C29 106.42(12) . .
C5 N1 C1 113.00(17) . .
C5 N1 Sc1 120.75(14) . .
C1 N1 Sc1 124.58(14) . .
C6 N2 C10 118.0(2) . .
C6 N2 Sc1 122.77(16) . .
C10 N2 Sc1 119.14(15) . .
C11 N3 Si1 119.52(15) . .
C11 N3 Sc1 95.65(13) . .
Si1 N3 Sc1 144.15(11) . .
C16 N4 Si2 120.05(15) . .
C16 N4 Sc1 94.81(13) . .
Si2 N4 Sc1 145.12(11) . .
C2 C1 N1 125.7(2) . .
C2 C1 H1A 117.2 . .
N1 C1 H1A 117.2 . .
C1 C2 C3 123.72(19) . .
C1 C2 H2A 118.1 . .
C3 C2 H2A 118.1 . .
C2 C3 C4 108.27(17) . .
C2 C3 C3 113.37(13) . 8_666
C4 C3 C3 112.0(2) . 8_666
C2 C3 H3 113.7(14) . .
C4 C3 H3 108.7(14) . .
C3 C3 H3 100.6(13) 8_666 .
C5 C4 C3 123.4(2) . .
C5 C4 H4A 118.3 . .
C3 C4 H4A 118.3 . .
C4 C5 N1 125.91(19) . .
C4 C5 H5A 117.0 . .
N1 C5 H5A 117.0 . .
N2 C6 C7 122.3(2) . .
N2 C6 H6A 118.8 . .
C7 C6 H6A 118.8 . .
C8 C7 C6 118.9(2) . .
C8 C7 H7A 120.5 . .
C6 C7 H7A 120.5 . .
C7 C8 C9 119.3(2) . .
C7 C8 H8A 120.3 . .
C9 C8 H8A 120.3 . .
C10 C9 C8 118.7(3) . .
C10 C9 H9A 120.7 . .
C8 C9 H9A 120.7 . .
N2 C10 C9 122.7(2) . .
N2 C10 H10A 118.6 . .
C9 C10 H10A 118.6 . .
N3 C11 C12 126.0(2) . .
N3 C11 C15 127.5(2) . .
C12 C11 C15 106.5(2) . .
N3 C11 Fe1 128.00(15) . .
C12 C11 Fe1 68.28(13) . .
C15 C11 Fe1 67.87(14) . .
N3 C11 Sc1 51.95(10) . .
C12 C11 Sc1 103.51(15) . .
C15 C11 Sc1 119.50(16) . .
Fe1 C11 Sc1 76.72(7) . .
C13 C12 C11 109.1(2) . .
C13 C12 Fe1 69.15(15) . .
C11 C12 Fe1 71.71(13) . .
C13 C12 H12A 125.4 . .
C11 C12 H12A 125.4 . .
Fe1 C12 H12A 125.4 . .
C12 C13 C14 107.7(2) . .
C12 C13 Fe1 70.45(14) . .
C14 C13 Fe1 69.45(16) . .
C12 C13 H13A 126.2 . .
C14 C13 H13A 126.2 . .
Fe1 C13 H13A 126.2 . .
C13 C14 C15 108.4(2) . .
C13 C14 Fe1 69.87(15) . .
C15 C14 Fe1 70.40(14) . .
C13 C14 H14A 125.8 . .
C15 C14 H14A 125.8 . .
Fe1 C14 H14A 125.8 . .
C14 C15 C11 108.3(2) . .
C14 C15 Fe1 69.08(16) . .
C11 C15 Fe1 71.66(14) . .
C14 C15 H15A 125.8 . .
C11 C15 H15A 125.8 . .
Fe1 C15 H15A 125.8 . .
N4 C16 C20 128.6(2) . .
N4 C16 C17 124.8(2) . .
C20 C16 C17 106.6(2) . .
N4 C16 Fe1 128.18(16) . .
C20 C16 Fe1 67.89(14) . .
C17 C16 Fe1 68.37(14) . .
N4 C16 Sc1 52.65(11) . .
C20 C16 Sc1 124.08(19) . .
C17 C16 Sc1 98.62(14) . .
Fe1 C16 Sc1 76.97(7) . .
C18 C17 C16 109.2(3) . .
C18 C17 Fe1 69.36(18) . .
C16 C17 Fe1 71.27(15) . .
C18 C17 H17A 125.4 . .
C16 C17 H17A 125.4 . .
Fe1 C17 H17A 125.4 . .
C19 C18 C17 107.8(3) . .
C19 C18 Fe1 69.2(2) . .
C17 C18 Fe1 70.85(16) . .
C19 C18 H18A 126.1 . .
C17 C18 H18A 126.1 . .
Fe1 C18 H18A 126.1 . .
C18 C19 C20 109.5(2) . .
C18 C19 Fe1 70.87(17) . .
C20 C19 Fe1 70.30(15) . .
C18 C19 H19A 125.2 . .
C20 C19 H19A 125.2 . .
Fe1 C19 H19A 125.2 . .
C16 C20 C19 106.9(3) . .
C16 C20 Fe1 71.98(14) . .
C19 C20 Fe1 68.45(16) . .
C16 C20 H20A 126.5 . .
C19 C20 H20A 126.5 . .
Fe1 C20 H20A 126.5 . .
Si1 C21 H21A 109.5 . .
Si1 C21 H21B 109.5 . .
H21A C21 H21B 109.5 . .
Si1 C21 H21C 109.5 . .
H21A C21 H21C 109.5 . .
H21B C21 H21C 109.5 . .
Si1 C22 H22A 109.5 . .
Si1 C22 H22B 109.5 . .
H22A C22 H22B 109.5 . .
Si1 C22 H22C 109.5 . .
H22A C22 H22C 109.5 . .
H22B C22 H22C 109.5 . .
C26A C23 C25 97.9(8) . .
C26A C23 C24 118.8(9) . .
C25 C23 C24 107.8(3) . .
C26A C23 C26 23.8(4) . .
C25 C23 C26 119.1(8) . .
C24 C23 C26 99.6(6) . .
C26A C23 Si1 109.7(5) . .
C25 C23 Si1 109.75(19) . .
C24 C23 Si1 111.81(18) . .
C26 C23 Si1 108.4(5) . .
C23 C24 H24A 109.5 . .
C23 C24 H24B 109.5 . .
H24A C24 H24B 109.5 . .
C23 C24 H24C 109.5 . .
H24A C24 H24C 109.5 . .
H24B C24 H24C 109.5 . .
C23 C25 H25A 109.5 . .
C23 C25 H25B 109.5 . .
H25A C25 H25B 109.5 . .
C23 C25 H25C 109.5 . .
H25A C25 H25C 109.5 . .
H25B C25 H25C 109.5 . .
C23 C26 H26A 109.5 . .
C23 C26 H26B 109.5 . .
H26A C26 H26B 109.5 . .
C23 C26 H26C 109.5 . .
H26A C26 H26C 109.5 . .
H26B C26 H26C 109.5 . .
C23 C26A H26D 109.5 . .
C23 C26A H26E 109.5 . .
H26D C26A H26E 109.5 . .
C23 C26A H26F 109.5 . .
H26D C26A H26F 109.5 . .
H26E C26A H26F 109.5 . .
Si2 C27 H27A 109.5 . .
Si2 C27 H27B 109.5 . .
H27A C27 H27B 109.5 . .
Si2 C27 H27C 109.5 . .
H27A C27 H27C 109.5 . .
H27B C27 H27C 109.5 . .
Si2 C28 H28A 109.5 . .
Si2 C28 H28B 109.5 . .
H28A C28 H28B 109.5 . .
Si2 C28 H28C 109.5 . .
H28A C28 H28C 109.5 . .
H28B C28 H28C 109.5 . .
C30 C29 C31 108.9(3) . .
C30 C29 C32 108.0(2) . .
C31 C29 C32 108.6(2) . .
C30 C29 Si2 111.14(19) . .
C31 C29 Si2 110.25(19) . .
C32 C29 Si2 109.94(19) . .
C29 C30 H30A 109.5 . .
C29 C30 H30B 109.5 . .
H30A C30 H30B 109.5 . .
C29 C30 H30C 109.5 . .
H30A C30 H30C 109.5 . .
H30B C30 H30C 109.5 . .
C29 C31 H31A 109.5 . .
C29 C31 H31B 109.5 . .
H31A C31 H31B 109.5 . .
C29 C31 H31C 109.5 . .
H31A C31 H31C 109.5 . .
H31B C31 H31C 109.5 . .
C29 C32 H32A 109.5 . .
C29 C32 H32B 109.5 . .
H32A C32 H32B 109.5 . .
C29 C32 H32C 109.5 . .
H32A C32 H32C 109.5 . .
H32B C32 H32C 109.5 . .
C1S C1S C2S 132.2(8) 8_666 .
C1S C1S H1SA 104.2 8_666 .
C2S C1S H1SA 104.2 . .
C1S C1S H1SB 104.2 8_666 .
C2S C1S H1SB 104.2 . .
H1SA C1S H1SB 105.5 . .
C1S C2S C3S 111.3(7) . .
C1S C2S H2SA 109.4 . .
C3S C2S H2SA 109.4 . .
C1S C2S H2SB 109.4 . .
C3S C2S H2SB 109.4 . .
H2SA C2S H2SB 108.0 . .
C2S C3S H3SA 109.5 . .
C2S C3S H3SB 109.5 . .
H3SA C3S H3SB 109.5 . .
C2S C3S H3SC 109.5 . .
H3SA C3S H3SC 109.5 . .
H3SB C3S H3SC 109.5 . .

loop_
_geom_bond_atom_site_label_1
_geom_bond_atom_site_label_2
_geom_bond_distance
_geom_bond_site_symmetry_2
Sc1 N3 2.0762(19) .
Sc1 N4 2.0831(19) .
Sc1 N1 2.0939(17) .
Sc1 N2 2.2414(19) .
Sc1 C16 2.611(2) .
Sc1 C11 2.624(2) .
Sc1 Fe1 2.9635(7) .
Fe1 C19 2.029(3) .
Fe1 C14 2.038(3) .
Fe1 C13 2.043(3) .
Fe1 C18 2.050(3) .
Fe1 C20 2.054(3) .
Fe1 C15 2.055(3) .
Fe1 C12 2.060(2) .
Fe1 C17 2.069(3) .
Fe1 C11 2.106(2) .
Fe1 C16 2.108(2) .
Si1 N3 1.728(2) .
Si1 C21 1.872(3) .
Si1 C22 1.872(3) .
Si1 C23 1.908(3) .
Si2 N4 1.728(2) .
Si2 C28 1.874(3) .
Si2 C27 1.874(2) .
Si2 C29 1.901(3) .
N1 C5 1.388(3) .
N1 C1 1.409(3) .
N2 C6 1.345(3) .
N2 C10 1.350(3) .
N3 C11 1.413(3) .
N4 C16 1.410(3) .
C1 C2 1.336(3) .
C1 H1A 0.9500 .
C2 C3 1.503(3) .
C2 H2A 0.9500 .
C3 C4 1.508(3) .
C3 C3 1.568(4) 8_666
C3 H3 1.00(2) .
C4 C5 1.348(3) .
C4 H4A 0.9500 .
C5 H5A 0.9500 .
C6 C7 1.381(3) .
C6 H6A 0.9500 .
C7 C8 1.375(4) .
C7 H7A 0.9500 .
C8 C9 1.387(4) .
C8 H8A 0.9500 .
C9 C10 1.369(4) .
C9 H9A 0.9500 .
C10 H10A 0.9500 .
C11 C12 1.426(3) .
C11 C15 1.440(3) .
C12 C13 1.417(3) .
C12 H12A 1.0000 .
C13 C14 1.418(4) .
C13 H13A 1.0000 .
C14 C15 1.417(4) .
C14 H14A 1.0000 .
C15 H15A 1.0000 .
C16 C20 1.429(3) .
C16 C17 1.442(4) .
C17 C18 1.402(4) .
C17 H17A 1.0000 .
C18 C19 1.391(5) .
C18 H18A 1.0000 .
C19 C20 1.438(5) .
C19 H19A 1.0000 .
C20 H20A 1.0000 .
C21 H21A 0.9800 .
C21 H21B 0.9800 .
C21 H21C 0.9800 .
C22 H22A 0.9800 .
C22 H22B 0.9800 .
C22 H22C 0.9800 .
C23 C26A 1.533(15) .
C23 C25 1.535(4) .
C23 C24 1.537(4) .
C23 C26 1.570(13) .
C24 H24A 0.9800 .
C24 H24B 0.9800 .
C24 H24C 0.9800 .
C25 H25A 0.9800 .
C25 H25B 0.9800 .
C25 H25C 0.9800 .
C26 H26A 0.9800 .
C26 H26B 0.9800 .
C26 H26C 0.9800 .
C26A H26D 0.9800 .
C26A H26E 0.9800 .
C26A H26F 0.9800 .
C27 H27A 0.9800 .
C27 H27B 0.9800 .
C27 H27C 0.9800 .
C28 H28A 0.9800 .
C28 H28B 0.9800 .
C28 H28C 0.9800 .
C29 C30 1.536(4) .
C29 C31 1.541(4) .
C29 C32 1.552(4) .
C30 H30A 0.9800 .
C30 H30B 0.9800 .
C30 H30C 0.9800 .
C31 H31A 0.9800 .
C31 H31B 0.9800 .
C31 H31C 0.9800 .
C32 H32A 0.9800 .
C32 H32B 0.9800 .
C32 H32C 0.9800 .
C1S C1S 1.285(10) 8_666
C1S C2S 1.455(7) .
C1S H1SA 0.9900 .
C1S H1SB 0.9900 .
C2S C3S 1.481(9) .
C2S H2SA 0.9900 .
C2S H2SB 0.9900 .
C3S H3SA 0.9800 .
C3S H3SB 0.9800 .
C3S H3SC 0.9800 .
